data_1005012
loop_
_publ_author_name
'Snyder, G J'
'Badding, M E'
'DiSalvo, F J'

_publ_section_title
;
Synthesis, structure and properties of Ba~6~Co~25~S~27~: a perovskite-
like superstructure of Co~8~S~6~ and Ba~6~S clusters
;
_journal_coden_ASTM INOCAJ
_journal_name_full 'Inorganic Chemistry'
_journal_page_first 2107
_journal_page_last 2110
_journal_paper_doi 10.1021/ic00037a024
_journal_volume 31
_journal_year 1992
_chemical_formula_structural 'Ba6 Co25 S27'
_chemical_formula_sum 'Ba6 Co25 S27'
_chemical_name_systematic 'Barium cobalt sulfide (6/25/27)'
_space_group_IT_number 221
_symmetry_cell_setting cubic
_symmetry_Int_Tables_number 221
_symmetry_space_group_name_Hall '-P 4 2 3'
_symmetry_space_group_name_H-M 'P m -3 m'
_cell_angle_alpha 90
_cell_angle_beta 90
_cell_angle_gamma 90
_cell_formula_units_Z 1
_cell_length_a 10.033(3)
_cell_length_b 10.033(3)
_cell_length_c 10.033(3)
_cell_volume 1009.9
_refine_ls_R_factor_all 0.026
_cod_database_code 1005012

loop_
_symmetry_equiv_pos_as_xyz
x,y,z
y,z,x
z,x,y
x,z,y
y,x,z
z,y,x
x,-y,-z
y,-z,-x
z,-x,-y
x,-z,-y
y,-x,-z
z,-y,-x
-x,y,-z
-y,z,-x
-z,x,-y
-x,z,-y
-y,x,-z
-z,y,-x
-x,-y,z
-y,-z,x
-z,-x,y
-x,-z,y
-y,-x,z
-z,-y,x
-x,-y,-z
-y,-z,-x
-z,-x,-y
-x,-z,-y
-y,-x,-z
-z,-y,-x
-x,y,z
-y,z,x
-z,x,y
-x,z,y
-y,x,z
-z,y,x
x,-y,z
y,-z,x
z,-x,y
x,-z,y
y,-x,z
z,-y,x
x,y,-z
y,z,-x
z,x,-y
x,z,-y
y,x,-z
z,y,-x

loop_
_atom_site_aniso_label
_atom_site_aniso_U_11
_atom_site_aniso_U_12
_atom_site_aniso_U_13
_atom_site_aniso_U_22
_atom_site_aniso_U_23
_atom_site_aniso_U_33
Ba1 0.017(1) 0. 0. 0.017(1) 0. 0.012(1)
Co1 0.014(1) -0.001(1) .000(1) 0.018(1) -0.001(1) 0.014(1)
Co2 0.012(1) 0. 0. 0.012(1) 0. 0.012(1)
S1 0.015(1) 0. 0. 0.015(1) 0. 0.015(1)
S2 0.014(1) 0. 0. 0.012(1) 0.16(1) 0.014(1)
S3 0.016(1) 0.003(1) 0.003(1) 0.016(1) 0.003(1) 0.016(1)
S4 0.015(1) 0. 0. 0.015(1) 0. 0.012(1)

loop_
_atom_site_label
_atom_site_type_symbol
_atom_site_symmetry_multiplicity
_atom_site_Wyckoff_symbol
_atom_site_fract_x
_atom_site_fract_y
_atom_site_fract_z
_atom_site_occupancy
_atom_site_attached_hydrogens
_atom_site_calc_flag
Ba1 Ba2+ 6 f 0.5 0.5 0.19603(6) 1. 0 d
Co1 Co2+ 24 m 0.13220(5) 0.36218(7) 0.13220(5) 1. 0 d
Co2 Co2+ 1 a 0. 0. 0. 1. 0 d
S1 S2- 1 b 0.5 0.5 0.5 1. 0 d
S2 S2- 6 e 0. 0.2361(2) 0. 1. 0 d
S3 S2- 8 g 0.2767(1) 0.2767(1) 0.2767(1) 1. 0 d
S4 S2- 12 h 0. 0.5 0.2462(2) 1. 0 d

loop_
_atom_type_symbol
_atom_type_oxidation_number
Ba2+ 2.000
Co2+ 1.680
S2- -2.000
